data_4336279
loop_
_publ_author_name
'Yeong Hun Kim'
'Dong Woo Lee'
'Kang Min Ok'

_publ_section_title
;
 \a-ScVSe2O8, \b-ScVSe2O8, and ScVTe2O8: New Quaternary Mixed Metal Oxides
 Composed of Only Second-Order Jahn-Teller Distortive Cations
;
_journal_name_full 'Inorganic Chemistry'
_journal_page_first 11450
_journal_page_last 11456
_journal_paper_doi 10.1021/ic401769s
_journal_volume 52
_journal_year 2013
_chemical_formula_sum 'O8 Sc Se2 V'
_chemical_formula_weight 381.82
_chemical_name_systematic
;
 ?
;
_space_group_IT_number 14
_symmetry_cell_setting monoclinic
_symmetry_space_group_name_Hall '-P 2ybc'
_symmetry_space_group_name_H-M 'P 1 21/c 1'
_atom_sites_solution_primary direct
_atom_sites_solution_secondary difmap
_cell_angle_alpha 90
_cell_angle_beta 92.2790(10)
_cell_angle_gamma 90
_cell_formula_units_Z 4
_cell_length_a 6.59040(10)
_cell_length_b 15.9098(3)
_cell_length_c 6.63740(10)
_cell_measurement_temperature 298.0(2)
_cell_volume 695.39(2)
_computing_structure_refinement 'SHELXL-97 (Sheldrick, 1997)'
_diffrn_ambient_temperature 298.0(2)
_diffrn_measured_fraction_theta_full 0.986
_diffrn_measured_fraction_theta_max 0.986
_diffrn_measurement_device_type 'Bruker SMART Breeze'
_diffrn_measurement_method CCD
_diffrn_radiation_monochromator graphite
_diffrn_radiation_type MoK\a
_diffrn_radiation_wavelength 0.71073
_diffrn_reflns_av_R_equivalents 0.0827
_diffrn_reflns_av_unetI/netI 0.0858
_diffrn_reflns_limit_h_max 8
_diffrn_reflns_limit_h_min -8
_diffrn_reflns_limit_k_max 20
_diffrn_reflns_limit_k_min -20
_diffrn_reflns_limit_l_max 8
_diffrn_reflns_limit_l_min -8
_diffrn_reflns_number 10459
_diffrn_reflns_theta_full 28.31
_diffrn_reflns_theta_max 28.31
_diffrn_reflns_theta_min 2.56
_exptl_absorpt_coefficient_mu 12.793
_exptl_absorpt_correction_T_max 0.76
_exptl_absorpt_correction_T_min 0.66
_exptl_absorpt_correction_type empirical
_exptl_absorpt_process_details
; 
 SADABS(Blessing, 1995) 
;
_exptl_crystal_colour 'Light Yellow'
_exptl_crystal_density_diffrn 3.647
_exptl_crystal_description Block
_exptl_crystal_F_000 704
_exptl_crystal_size_max 0.037
_exptl_crystal_size_mid 0.028
_exptl_crystal_size_min 0.021
_refine_diff_density_max 0.831
_refine_diff_density_min -0.82
_refine_diff_density_rms 0.21
_refine_ls_extinction_coef 0.00077(16)
_refine_ls_extinction_expression Fc^*^=kFc[1+0.001xFc^2^\l^3^/sin(2\q)]^-1/4^
_refine_ls_extinction_method SHELXL
_refine_ls_goodness_of_fit_ref 0.863
_refine_ls_matrix_type full
_refine_ls_number_parameters 110
_refine_ls_number_reflns 1706
_refine_ls_number_restraints 0
_refine_ls_restrained_S_all 0.863
_refine_ls_R_factor_all 0.0637
_refine_ls_R_factor_gt 0.032
_refine_ls_shift/su_max 0
_refine_ls_shift/su_mean 0
_refine_ls_structure_factor_coef Fsqd
_refine_ls_weighting_details 'calc w=1/[\s^2^(Fo^2^)+(0.0092P)^2^+0.0000P] where P=(Fo^2^+2Fc^2^)/3'
_refine_ls_weighting_scheme calc
_refine_ls_wR_factor_gt 0.0427
_refine_ls_wR_factor_ref 0.0474
_reflns_number_gt 1163
_reflns_number_total 1706
_reflns_threshold_expression >2s\(I)
_cod_data_source_file ic401769s_si_002_2.cif
_cod_data_source_block beta_ScVSe2O8
_cod_database_code 4336279

loop_
_symmetry_equiv_pos_as_xyz
'x, y, z'
'-x, y+1/2, -z+1/2'
'-x, -y, -z'
'x, -y-1/2, z-1/2'

loop_
_atom_site_label
_atom_site_type_symbol
_atom_site_fract_x
_atom_site_fract_y
_atom_site_fract_z
_atom_site_U_iso_or_equiv
_atom_site_adp_type
_atom_site_occupancy
_atom_site_symmetry_multiplicity
_atom_site_calc_flag
Se1 Se -0.06370(7) 0.18352(3) -0.02610(8) 0.01061(14) Uani 1 1 d
Se2 Se 0.46181(8) 0.39520(3) 0.14730(8) 0.01133(14) Uani 1 1 d
V1 V 0.16760(13) 0.01603(6) 0.18562(13) 0.0118(2) Uani 1 1 d
Sc1 Sc 0.44242(14) 0.19932(6) 0.14394(14) 0.0099(2) Uani 1 1 d
O1 O -0.0059(5) 0.0731(2) -0.0300(5) 0.0131(8) Uani 1 1 d
O2 O 0.3804(5) 0.0673(2) 0.1344(5) 0.0125(8) Uani 1 1 d
O3 O 0.0738(5) 0.0617(2) 0.3721(5) 0.0183(9) Uani 1 1 d
O4 O 0.7100(5) 0.4176(2) 0.1859(5) 0.0152(9) Uani 1 1 d
O5 O -0.2490(4) 0.1841(2) 0.1382(5) 0.0148(8) Uani 1 1 d
O6 O 0.1313(4) 0.2163(2) 0.1204(5) 0.0113(8) Uani 1 1 d
O7 O 0.4747(4) 0.3227(2) -0.0375(5) 0.0127(8) Uani 1 1 d
O8 O 0.4304(5) 0.3189(2) 0.3216(5) 0.0133(8) Uani 1 1 d

loop_
_atom_site_aniso_label
_atom_site_aniso_U_11
_atom_site_aniso_U_22
_atom_site_aniso_U_33
_atom_site_aniso_U_23
_atom_site_aniso_U_13
_atom_site_aniso_U_12
Se1 0.0105(3) 0.0092(3) 0.0121(3) 0.0011(2) -0.0008(2) 0.0001(2)
Se2 0.0146(3) 0.0098(3) 0.0094(3) 0.0003(3) -0.0021(2) 0.0003(3)
V1 0.0123(5) 0.0093(5) 0.0135(5) 0.0007(4) -0.0021(4) 0.0000(4)
Sc1 0.0099(5) 0.0112(5) 0.0085(5) 0.0001(5) -0.0001(4) -0.0010(5)
O1 0.017(2) 0.0076(19) 0.014(2) -0.0027(17) -0.0093(16) 0.0024(16)
O2 0.0104(19) 0.0095(19) 0.017(2) 0.0004(17) -0.0013(16) -0.0017(16)
O3 0.023(2) 0.016(2) 0.016(2) 0.0001(18) 0.0054(17) 0.0037(18)
O4 0.014(2) 0.012(2) 0.020(2) -0.0051(17) -0.0006(16) -0.0044(16)
O5 0.0085(19) 0.021(2) 0.0152(19) -0.0027(19) 0.0019(15) 0.0039(18)
O6 0.0080(19) 0.011(2) 0.0146(19) -0.0040(16) 0.0004(15) -0.0046(16)
O7 0.018(2) 0.0142(19) 0.0055(18) -0.0025(17) -0.0008(15) -0.0021(17)
O8 0.018(2) 0.014(2) 0.0082(18) -0.0011(17) 0.0027(15) -0.0023(17)

loop_
_atom_type_symbol
_atom_type_description
_atom_type_scat_dispersion_real
_atom_type_scat_dispersion_imag
_atom_type_scat_source
O O 0.0106 0.006 'International Tables Vol C Tables 4.2.6.8 and 6.1.1.4'
Sc Sc 0.2519 0.3716 'International Tables Vol C Tables 4.2.6.8 and 6.1.1.4'
V V 0.3005 0.5294 'International Tables Vol C Tables 4.2.6.8 and 6.1.1.4'
Se Se -0.0929 2.2259 'International Tables Vol C Tables 4.2.6.8 and 6.1.1.4'

loop_
_geom_angle_atom_site_label_1
_geom_angle_atom_site_label_2
_geom_angle_atom_site_label_3
_geom_angle
_geom_angle_site_symmetry_1
_geom_angle_site_symmetry_3
O6 Se1 O5 100.65(15) . .
O6 Se1 O1 98.94(15) . .
O5 Se1 O1 100.10(16) . .
O4 Se2 O7 100.29(15) . .
O4 Se2 O8 101.08(15) . .
O7 Se2 O8 91.00(15) . .
O4 Se2 Sc1 104.60(12) . .
O7 Se2 Sc1 46.77(11) . .
O8 Se2 Sc1 44.24(11) . .
O3 V1 O2 107.03(17) . .
O3 V1 O4 101.22(16) . 2_645
O2 V1 O4 98.36(15) . 2_645
O3 V1 O1 96.94(16) . .
O2 V1 O1 95.35(15) . .
O4 V1 O1 152.88(14) 2_645 .
O3 V1 O1 120.33(16) . 3
O2 V1 O1 131.73(15) . 3
O4 V1 O1 82.00(13) 2_645 3
O1 V1 O1 71.44(15) . 3
O5 Sc1 O6 174.56(13) 1_655 .
O5 Sc1 O2 94.11(14) 1_655 .
O6 Sc1 O2 86.47(12) . .
O5 Sc1 O7 86.52(12) 1_655 4_566
O6 Sc1 O7 98.92(12) . 4_566
O2 Sc1 O7 83.14(13) . 4_566
O5 Sc1 O8 87.88(12) 1_655 4_565
O6 Sc1 O8 86.87(12) . 4_565
O2 Sc1 O8 80.74(13) . 4_565
O7 Sc1 O8 162.51(14) 4_566 4_565
O5 Sc1 O8 99.55(13) 1_655 .
O6 Sc1 O8 82.72(12) . .
O2 Sc1 O8 146.92(12) . .
O7 Sc1 O8 67.91(12) 4_566 .
O8 Sc1 O8 129.44(10) 4_565 .
O5 Sc1 O7 88.79(13) 1_655 .
O6 Sc1 O7 87.78(12) . .
O2 Sc1 O7 146.86(12) . .
O7 Sc1 O7 130.00(10) 4_566 .
O8 Sc1 O7 66.36(12) 4_565 .
O8 Sc1 O7 63.91(11) . .
O5 Sc1 Se2 94.47(11) 1_655 .
O6 Sc1 Se2 84.85(10) . .
O2 Sc1 Se2 171.30(9) . .
O7 Sc1 Se2 98.82(10) 4_566 .
O8 Sc1 Se2 98.13(10) 4_565 .
O8 Sc1 Se2 31.83(8) . .
O7 Sc1 Se2 32.09(8) . .
O5 Sc1 Sc1 95.96(9) 1_655 4_566
O6 Sc1 Sc1 88.60(9) . 4_566
O2 Sc1 Sc1 116.66(9) . 4_566
O7 Sc1 Sc1 35.74(9) 4_566 4_566
O8 Sc1 Sc1 161.71(11) 4_565 4_566
O8 Sc1 Sc1 32.28(8) . 4_566
O7 Sc1 Sc1 95.77(9) . 4_566
Se2 Sc1 Sc1 63.79(3) . 4_566
O5 Sc1 Sc1 89.98(9) 1_655 4_565
O6 Sc1 Sc1 84.85(9) . 4_565
O2 Sc1 Sc1 114.15(9) . 4_565
O7 Sc1 Sc1 162.58(10) 4_566 4_565
O8 Sc1 Sc1 33.72(9) 4_565 4_565
O8 Sc1 Sc1 95.93(9) . 4_565
O7 Sc1 Sc1 32.75(8) . 4_565
Se2 Sc1 Sc1 64.42(3) . 4_565
Sc1 Sc1 Sc1 128.17(6) 4_566 4_565
Se1 O1 V1 123.04(16) . .
Se1 O1 V1 125.63(16) . 3
V1 O1 V1 108.56(15) . 3
V1 O2 Sc1 129.37(18) . .
Se2 O4 V1 128.42(19) . 2_655
Se1 O5 Sc1 139.88(18) . 1_455
Se1 O6 Sc1 138.05(18) . .
Se2 O7 Sc1 145.2(2) . 4_565
Se2 O7 Sc1 101.14(14) . .
Sc1 O7 Sc1 111.52(14) 4_565 .
Se2 O8 Sc1 140.60(19) . 4_566
Se2 O8 Sc1 103.93(15) . .
Sc1 O8 Sc1 114.00(15) 4_566 .

loop_
_geom_bond_atom_site_label_1
_geom_bond_atom_site_label_2
_geom_bond_distance
_geom_bond_site_symmetry_2
Se1 O6 1.664(3) .
Se1 O5 1.669(3) .
Se1 O1 1.798(3) .
Se2 O4 1.684(3) .
Se2 O7 1.689(3) .
Se2 O8 1.695(3) .
Se2 Sc1 3.1192(11) .
V1 O3 1.582(3) .
V1 O2 1.669(3) .
V1 O4 1.943(3) 2_645
V1 O1 2.013(3) .
V1 O1 2.031(3) 3
Sc1 O5 2.050(3) 1_655
Sc1 O6 2.068(3) .
Sc1 O2 2.141(3) .
Sc1 O7 2.145(3) 4_566
Sc1 O8 2.157(3) 4_565
Sc1 O8 2.242(3) .
Sc1 O7 2.316(3) .
Sc1 Sc1 3.6898(9) 4_566
Sc1 Sc1 3.6898(9) 4_565
O1 V1 2.031(3) 3
O4 V1 1.943(3) 2_655
O5 Sc1 2.050(3) 1_455
O7 Sc1 2.145(3) 4_565
O8 Sc1 2.157(3) 4_566
